data_7717252
loop_
_publ_author_name
'Palio, Lorenzo'
'Bru, Francis'
'Ruggiero, Tommaso'
'Bourda, Laurens'
'Van Hecke, Kristof'
'Cazin, Catherine'
'Nolan, Steven P.'

_publ_section_title
;
 The role of the stabilizing/leaving group in palladium catalysed
 cross-coupling reactions.
;
_journal_issue 44
_journal_name_full 'Dalton transactions (Cambridge, England : 2003)'
_journal_page_first 18013
_journal_page_last 18020
_journal_paper_doi 10.1039/d4dt02533d
_journal_volume 53
_journal_year 2024
_chemical_formula_moiety 'C81 H71 Cl N2 Pd, C H2 Cl2'
_chemical_formula_sum 'C82 H73 Cl3 N2 Pd'
_chemical_formula_weight 1299.17
_space_group_crystal_system monoclinic
_space_group_IT_number 14
_space_group_name_Hall '-P 2yn'
_space_group_name_H-M_alt 'P 1 21/n 1'
_atom_sites_solution_hydrogens geom
_atom_sites_solution_primary dual
_audit_creation_date 2024-06-20
_audit_creation_method
;
Olex2 1.5
(compiled 2024.01.12 svn.r2f8d729c for OlexSys, GUI svn.r6928)
;
_audit_update_record
;
2024-07-03 deposited with the CCDC.	2024-10-15 downloaded from the CCDC.
;
_cell_angle_alpha 90
_cell_angle_beta 102.6950(10)
_cell_angle_gamma 90
_cell_formula_units_Z 4
_cell_length_a 13.7772(2)
_cell_length_b 17.3254(2)
_cell_length_c 27.9020(3)
_cell_measurement_reflns_used 59061
_cell_measurement_temperature 100(2)
_cell_measurement_theta_max 73.7910
_cell_measurement_theta_min 2.9680
_cell_volume 6497.27(14)
_computing_cell_refinement 'CrysAlisPro 1.171.42.49 (Rigaku OD, 2022)'
_computing_data_collection 'CrysAlisPro 1.171.42.49 (Rigaku OD, 2022)'
_computing_data_reduction 'CrysAlisPro 1.171.42.49 (Rigaku OD, 2022)'
_computing_molecular_graphics 'Olex2 1.5 (Dolomanov et al., 2009)'
_computing_publication_material 'Olex2 1.5 (Dolomanov et al., 2009)'
_computing_structure_refinement 'SHELXL 2018/3 (Sheldrick, 2015)'
_computing_structure_solution 'olex2.solve 1.5 (Bourhis et al., 2015)'
_diffrn_ambient_temperature 100(2)
_diffrn_detector_area_resol_mean 10.4839
_diffrn_detector_type Atlas
_diffrn_measured_fraction_theta_full 1.000
_diffrn_measured_fraction_theta_max 0.994
_diffrn_measurement_details
;
List of Runs (angles in degrees, time in seconds):

  # Type    Start    End  Width  t~exp~   \w     \q     \k     \f   Frames
#--------------------------------------------------------------------------
  1  \w    -70.00  32.00   1.00    1.00    --  -41.53  57.00  60.00  102
  2  \w   -130.00  47.00   1.00    1.00    --  -41.53   0.00   0.00  177
  3  \w      6.00  81.00   1.00    1.00    --   41.53 -99.00 -90.00   75
  4  \w     39.00 114.00   1.00    1.00    --   41.53-150.00 177.00   75
  5  \w     23.00 107.00   1.00    1.83    --  106.03 -94.00 -90.00   84
  6  \w     24.00 159.00   1.00    1.83    --  106.03 -15.00-150.00  135
  7  \w    103.00 178.00   1.00    1.83    --  106.03  77.00  30.00   75
  8  \w    103.00 178.00   1.00    1.83    --  106.03  77.00-120.00   75
  9  \w     23.00 107.00   1.00    1.83    --  106.03 -94.00 -30.00   84
 10  \w     97.00 177.00   1.00    1.83    --  106.03 125.00-180.00   80
 11  \w     33.00 132.00   1.00    1.83    --  106.03 -45.00  90.00   99
 12  \w     33.00 109.00   1.00    1.83    --  106.03-113.00  64.00   76
 13  \w     30.00 134.00   1.00    1.83    --  106.03 -30.00 150.00  104
 14  \w     23.00 107.00   1.00    1.83    --  106.03 -94.00 150.00   84
 15  \w     23.00 107.00   1.00    1.83    --  106.03 -94.00-150.00   84
 16  \w     33.00 132.00   1.00    1.83    --  106.03 -45.00 -90.00   99
 17  \w     23.00 107.00   1.00    1.83    --  106.03 -94.00  90.00   84
 18  \w   -114.00 -13.00   1.00    1.00    --  -41.53 -57.00 -90.00  101
 19  \w   -114.00 -13.00   1.00    1.00    --  -41.53 -57.00 120.00  101
 20  \w   -116.00 -17.00   1.00    1.00    --  -41.53 -37.00 -90.00   99
 21  \w   -114.00 -13.00   1.00    1.00    --  -41.53 -57.00  30.00  101
 22  \w   -114.00 -13.00   1.00    1.00    --  -41.53 -57.00-180.00  101
 23  \w     80.00 178.00   1.00    1.83    --  106.03  45.00-120.00   98
 24  \w     80.00 178.00   1.00    1.83    --  106.03  45.00   0.00   98
 25  \w     78.00 178.00   1.00    1.83    --  106.03  30.00 -30.00  100
 26  \w     77.00 178.00   1.00    1.83    --  106.03  61.00-180.00  101
 27  \w     77.00 178.00   1.00    1.83    --  106.03  61.00  90.00  101
 28  \w     77.00 178.00   1.00    1.83    --  106.03  61.00 150.00  101
 29  \w     77.00 178.00   1.00    1.83    --  106.03  61.00 -90.00  101
 30  \w     77.00 151.00   1.00    1.83    --  106.03  61.00 120.00   74
 31  \w     53.00 178.00   1.00    1.83    --  106.03  15.00  90.00  125
;
_diffrn_measurement_device 'four-circle diffractometer'
_diffrn_measurement_device_type 'SuperNova, Dual, Cu at home/near, Atlas'
_diffrn_measurement_method '\w scans'
_diffrn_radiation_type CuK\a
_diffrn_radiation_wavelength 1.54184
_diffrn_reflns_av_R_equivalents 0.0462
_diffrn_reflns_av_unetI/netI 0.0209
_diffrn_reflns_Laue_measured_fraction_full 1.000
_diffrn_reflns_Laue_measured_fraction_max 0.994
_diffrn_reflns_limit_h_max 17
_diffrn_reflns_limit_h_min -15
_diffrn_reflns_limit_k_max 21
_diffrn_reflns_limit_k_min -21
_diffrn_reflns_limit_l_max 34
_diffrn_reflns_limit_l_min -34
_diffrn_reflns_number 121712
_diffrn_reflns_point_group_measured_fraction_full 1.000
_diffrn_reflns_point_group_measured_fraction_max 0.994
_diffrn_reflns_theta_full 67.684
_diffrn_reflns_theta_max 73.904
_diffrn_reflns_theta_min 3.023
_exptl_absorpt_coefficient_mu 3.798
_exptl_absorpt_correction_T_max 1.000
_exptl_absorpt_correction_T_min 0.487
_exptl_absorpt_correction_type gaussian
_exptl_absorpt_process_details
;
CrysAlisPro 1.171.42.49 (Rigaku Oxford Diffraction, 2022)
Numerical absorption correction based on gaussian integration over
a multifaceted crystal model
Empirical absorption correction using spherical harmonics,
implemented in SCALE3 ABSPACK scaling algorithm.
;
_exptl_crystal_colour 'light yellow'
_exptl_crystal_colour_modifier light
_exptl_crystal_colour_primary yellow
_exptl_crystal_density_diffrn 1.328
_exptl_crystal_description block
_exptl_crystal_F_000 2704
_exptl_crystal_preparation synthesis
_exptl_crystal_recrystallization_method 'vapour diffusion'
_exptl_crystal_size_max 0.37
_exptl_crystal_size_mid 0.28
_exptl_crystal_size_min 0.2
_refine_diff_density_max 0.755
_refine_diff_density_min -1.501
_refine_diff_density_rms 0.076
_refine_ls_extinction_method none
_refine_ls_goodness_of_fit_ref 1.044
_refine_ls_hydrogen_treatment constr
_refine_ls_matrix_type full
_refine_ls_number_parameters 805
_refine_ls_number_reflns 13090
_refine_ls_number_restraints 25
_refine_ls_restrained_S_all 1.071
_refine_ls_R_factor_all 0.0426
_refine_ls_R_factor_gt 0.0385
_refine_ls_shift/su_max 0.001
_refine_ls_shift/su_mean 0.000
_refine_ls_structure_factor_coef Fsqd
_refine_ls_weighting_details 'w=1/[\s^2^(Fo^2^)+(0.0590P)^2^+8.5109P] where P=(Fo^2^+2Fc^2^)/3'
_refine_ls_weighting_scheme calc
_refine_ls_wR_factor_gt 0.1046
_refine_ls_wR_factor_ref 0.1078
_reflns_Friedel_coverage 0.000
_reflns_number_gt 11902
_reflns_number_total 13090
_reflns_threshold_expression 'I > 2\s(I)'
_cod_data_source_file d4dt02533d2.cif
_cod_data_source_block tr38_thf_et
_cod_depositor_comments 'Adding full bibliography for 7717248--7717252.cif.'
_cod_database_code 7717252
_shelx_shelxl_version_number 2018/3
_shelx_space_group_comment
;
The symmetry employed for this shelxl refinement is uniquely defined
by the following loop, which should always be used as a source of
symmetry information in preference to the above space-group names.
They are only intended as comments.
;
_shelx_estimated_absorpt_t_max 0.517
_shelx_estimated_absorpt_t_min 0.334
_olex2_refinement_description
;
1. Fixed Uiso
 At 1.2 times of:
  All C(H) groups, All C(H,H) groups, All C(H,H,H,H) groups
 At 1.5 times of:
  All C(H,H,H) groups
2. Restrained distances
 C72B-C73
 1.475 with sigma of 0.01
 C72A-C71A = C72B-C71B
 1.386 with sigma of 0.01
 C74-C72B = C78-C72B
 2.5 with sigma of 0.02
 C74-C72A = C78-C72A
 2.5 with sigma of 0.02
 C73-C71A = C73-C71B
 2.532 with sigma of 0.02
 C72A-C70 = C72B-C70
 2.416 with sigma of 0.02
3. Restrained planarity
 C73, C74, C78, C72A, C72B
 with sigma of 0.01
4. Uiso/Uaniso restraints and constraints
Uanis(C72A) \\sim Ueq, Uanis(C72B) \\sim Ueq: with sigma of 0.003 and sigma for
terminal atoms of 0.006
Uanis(C72A) = Uanis(C72B)
Uanis(C71A) = Uanis(C71B)
5. Others
 Sof(H70C)=Sof(H70D)=Sof(C71B)=Sof(H71B)=Sof(C72B)=Sof(H72B)=1-FVAR(1)
 Sof(H70A)=Sof(H70B)=Sof(C71A)=Sof(H71A)=Sof(C72A)=Sof(H72A)=FVAR(1)
6.a Ternary CH refined with riding coordinates:
 C10(H10), C23(H23), C43(H43), C56(H56), C71A(H71A), C71B(H71B)
6.b Secondary CH2 refined with riding coordinates:
 C82(H82A,H82B)
6.c Aromatic/amide H refined with riding coordinates:
 C2(H2), C3(H3), C6(H6), C8(H8), C12(H12), C13(H13), C14(H14), C15(H15),
 C16(H16), C18(H18), C19(H19), C20(H20), C21(H21), C22(H22), C25(H25), C26(H26),
  C27(H27), C28(H28), C29(H29), C31(H31), C32(H32), C33(H33), C34(H34),
 C35(H35), C39(H39), C41(H41), C45(H45), C46(H46), C47(H47), C48(H48), C49(H49),
  C51(H51), C52(H52), C53(H53), C54(H54), C55(H55), C58(H58), C59(H59),
 C60(H60), C61(H61), C62(H62), C64(H64), C65(H65), C66(H66), C67(H67), C68(H68),
  C75(H75), C77(H77), C72A(H72A), C72B(H72B)
6.d X=CH2 refined with riding coordinates:
 C70(H70A,H70B), C70(H70C,H70D)
6.e Idealised Me refined as rotating group:
 C36(H36A,H36B,H36C), C69(H69A,H69B,H69C), C79(H79A,H79B,H79C), C80(H80A,H80B,
 H80C), C81(H81A,H81B,H81C)
;
_olex2_exptl_crystal_mounting_method 'mounted on a LithoLoop'
_olex2_submission_special_instructions 'No special instructions were received'
_oxdiff_exptl_absorpt_empirical_details
;
Empirical correction (ABSPACK) includes:
- Absorption correction using spherical harmonics
- Frame scaling
- B-factor correction
;

loop_
_space_group_symop_operation_xyz
'x, y, z'
'-x+1/2, y+1/2, -z+1/2'
'-x, -y, -z'
'x-1/2, -y-1/2, z-1/2'

loop_
_atom_site_label
_atom_site_type_symbol
_atom_site_fract_x
_atom_site_fract_y
_atom_site_fract_z
_atom_site_U_iso_or_equiv
_atom_site_adp_type
_atom_site_occupancy
_atom_site_site_symmetry_order
_atom_site_calc_flag
_atom_site_refinement_flags_posn
_atom_site_refinement_flags_adp
_atom_site_refinement_flags_occupancy
_atom_site_disorder_assembly
_atom_site_disorder_group
Pd1 Pd 0.72060(2) 0.10888(2) 0.40548(2) 0.01610(6) Uani 1 1 d . . . . .
Cl1 Cl 0.64767(5) 0.03018(4) 0.33811(2) 0.03221(15) Uani 1 1 d . . . . .
N1 N 0.70950(14) 0.26565(11) 0.35936(6) 0.0150(4) Uani 1 1 d . . . . .
N2 N 0.55973(14) 0.22467(11) 0.35114(7) 0.0154(4) Uani 1 1 d . . . . .
C1 C 0.65599(17) 0.20585(13) 0.37181(8) 0.0150(4) Uani 1 1 d . . . . .
C2 C 0.64839(17) 0.32073(13) 0.33150(8) 0.0171(4) Uani 1 1 d . . . . .
H2 H 0.669058 0.366853 0.318262 0.020 Uiso 1 1 calc R U . . .
C3 C 0.55449(17) 0.29593(13) 0.32700(8) 0.0175(4) Uani 1 1 d . . . . .
H3 H 0.495735 0.321769 0.310579 0.021 Uiso 1 1 calc R U . . .
C4 C 0.81630(17) 0.27128(13) 0.37594(8) 0.0163(4) Uani 1 1 d . . . . .
C5 C 0.87701(17) 0.22743(13) 0.35225(8) 0.0169(4) Uani 1 1 d . . . . .
C6 C 0.97941(18) 0.23150(14) 0.37040(9) 0.0207(5) Uani 1 1 d . . . . .
H6 H 1.021900 0.201333 0.355274 0.025 Uiso 1 1 calc R U . . .
C7 C 1.02154(18) 0.27851(15) 0.41009(9) 0.0224(5) Uani 1 1 d . . . . .
C8 C 0.95861(18) 0.32253(14) 0.43180(8) 0.0207(5) Uani 1 1 d . . . . .
H8 H 0.986685 0.355046 0.458695 0.025 Uiso 1 1 calc R U . . .
C9 C 0.85578(18) 0.32040(13) 0.41533(8) 0.0183(4) Uani 1 1 d . . . . .
C10 C 0.78805(18) 0.37467(14) 0.43596(8) 0.0192(5) Uani 1 1 d . . . . .
H10 H 0.723258 0.346987 0.432789 0.023 Uiso 1 1 calc R U . . .
C11 C 0.82432(18) 0.39325(13) 0.49046(9) 0.0191(5) Uani 1 1 d . . . . .
C12 C 0.7958(2) 0.34549(15) 0.52506(9) 0.0269(5) Uani 1 1 d . . . . .
H12 H 0.754313 0.302221 0.514316 0.032 Uiso 1 1 calc R U . . .
C13 C 0.8268(2) 0.36005(17) 0.57496(10) 0.0313(6) Uani 1 1 d . . . . .
H13 H 0.806495 0.326874 0.598037 0.038 Uiso 1 1 calc R U . . .
C14 C 0.8874(2) 0.42285(16) 0.59124(9) 0.0286(6) Uani 1 1 d . . . . .
H14 H 0.909776 0.432448 0.625406 0.034 Uiso 1 1 calc R U . . .
C15 C 0.9148(2) 0.47135(15) 0.55719(9) 0.0259(5) Uani 1 1 d . . . . .
H15 H 0.955702 0.514842 0.568108 0.031 Uiso 1 1 calc R U . . .
C16 C 0.88326(18) 0.45723(14) 0.50710(9) 0.0219(5) Uani 1 1 d . . . . .
H16 H 0.902034 0.491441 0.484121 0.026 Uiso 1 1 calc R U . . .
C17 C 0.76549(18) 0.44731(14) 0.40432(8) 0.0210(5) Uani 1 1 d . . . . .
C18 C 0.6834(2) 0.49154(16) 0.40823(9) 0.0274(5) Uani 1 1 d . . . . .
H18 H 0.646435 0.478494 0.432079 0.033 Uiso 1 1 calc R U . . .
C19 C 0.6551(2) 0.55405(18) 0.37791(11) 0.0351(6) Uani 1 1 d . . . . .
H19 H 0.598155 0.583184 0.380678 0.042 Uiso 1 1 calc R U . . .
C20 C 0.7089(2) 0.57488(18) 0.34336(10) 0.0353(6) Uani 1 1 d . . . . .
H20 H 0.688732 0.617633 0.322197 0.042 Uiso 1 1 calc R U . . .
C21 C 0.7921(2) 0.53277(16) 0.34012(10) 0.0308(6) Uani 1 1 d . . . . .
H21 H 0.830486 0.547361 0.317175 0.037 Uiso 1 1 calc R U . . .
C22 C 0.8201(2) 0.46918(15) 0.37020(9) 0.0248(5) Uani 1 1 d . . . . .
H22 H 0.877170 0.440268 0.367433 0.030 Uiso 1 1 calc R U . . .
C23 C 0.83078(17) 0.18563(13) 0.30471(8) 0.0171(4) Uani 1 1 d . . . . .
H23 H 0.773456 0.154753 0.310910 0.021 Uiso 1 1 calc R U . . .
C24 C 0.78908(17) 0.24456(14) 0.26486(8) 0.0184(4) Uani 1 1 d . . . . .
C25 C 0.8293(2) 0.31836(15) 0.26440(9) 0.0254(5) Uani 1 1 d . . . . .
H25 H 0.883703 0.333338 0.289948 0.030 Uiso 1 1 calc R U . . .
C26 C 0.7908(2) 0.37028(16) 0.22710(10) 0.0311(6) Uani 1 1 d . . . . .
H26 H 0.818093 0.420729 0.227673 0.037 Uiso 1 1 calc R U . . .
C27 C 0.7131(2) 0.34872(17) 0.18917(10) 0.0303(6) Uani 1 1 d . . . . .
H27 H 0.688146 0.383567 0.163084 0.036 Uiso 1 1 calc R U . . .
C28 C 0.6720(2) 0.27609(17) 0.18950(9) 0.0280(6) Uani 1 1 d . . . . .
H28 H 0.617994 0.261214 0.163681 0.034 Uiso 1 1 calc R U . . .
C29 C 0.70880(19) 0.22471(15) 0.22721(9) 0.0235(5) Uani 1 1 d . . . . .
H29 H 0.678828 0.175349 0.227340 0.028 Uiso 1 1 calc R U . . .
C30 C 0.90102(18) 0.12983(14) 0.28691(8) 0.0199(5) Uani 1 1 d . . . . .
C31 C 0.97196(19) 0.15611(15) 0.26190(9) 0.0244(5) Uani 1 1 d . . . . .
H31 H 0.977964 0.209831 0.256358 0.029 Uiso 1 1 calc R U . . .
C32 C 1.0338(2) 0.10433(17) 0.24507(10) 0.0307(6) Uani 1 1 d . . . . .
H32 H 1.081942 0.122875 0.228199 0.037 Uiso 1 1 calc R U . . .
C33 C 1.0258(2) 0.02628(18) 0.25266(10) 0.0329(6) Uani 1 1 d . . . . .
H33 H 1.068114 -0.008992 0.241014 0.040 Uiso 1 1 calc R U . . .
C34 C 0.9553(2) -0.00056(16) 0.27747(10) 0.0318(6) Uani 1 1 d . . . . .
H34 H 0.949534 -0.054368 0.282764 0.038 Uiso 1 1 calc R U . . .
C35 C 0.89328(19) 0.05098(15) 0.29459(9) 0.0241(5) Uani 1 1 d . . . . .
H35 H 0.845436 0.032224 0.311588 0.029 Uiso 1 1 calc R U . . .
C36 C 1.13277(19) 0.28302(17) 0.42791(10) 0.0307(6) Uani 1 1 d . . . . .
H36A H 1.152046 0.336317 0.437219 0.046 Uiso 1 1 calc R U . . .
H36B H 1.164998 0.266446 0.401632 0.046 Uiso 1 1 calc R U . . .
H36C H 1.153657 0.249225 0.456486 0.046 Uiso 1 1 calc R U . . .
C37 C 0.47298(17) 0.18486(13) 0.36005(8) 0.0166(4) Uani 1 1 d . . . . .
C38 C 0.40954(18) 0.14469(14) 0.32171(8) 0.0186(5) Uani 1 1 d . . . . .
C39 C 0.32559(18) 0.10957(14) 0.33152(9) 0.0207(5) Uani 1 1 d . . . . .
H39 H 0.283132 0.081092 0.306218 0.025 Uiso 1 1 calc R U . . .
C40 C 0.30153(18) 0.11486(14) 0.37765(9) 0.0199(5) Uani 1 1 d . . . . .
C41 C 0.36453(18) 0.15624(14) 0.41412(8) 0.0193(5) Uani 1 1 d . . . . .
H41 H 0.348347 0.160785 0.445384 0.023 Uiso 1 1 calc R U . . .
C42 C 0.45108(17) 0.19157(13) 0.40658(8) 0.0176(4) Uani 1 1 d . . . . .
C43 C 0.42813(18) 0.14548(14) 0.26964(8) 0.0195(5) Uani 1 1 d . . . . .
H43 H 0.501804 0.142810 0.272926 0.023 Uiso 1 1 calc R U . . .
C44 C 0.38309(19) 0.07714(15) 0.23760(8) 0.0235(5) Uani 1 1 d . . . . .
C45 C 0.2853(2) 0.07971(19) 0.21010(10) 0.0312(6) Uani 1 1 d . . . . .
H45 H 0.245467 0.123977 0.211812 0.037 Uiso 1 1 calc R U . . .
C46 C 0.2455(2) 0.0178(2) 0.18016(10) 0.0380(7) Uani 1 1 d . . . . .
H46 H 0.178155 0.019536 0.162608 0.046 Uiso 1 1 calc R U . . .
C47 C 0.3026(3) -0.04525(19) 0.17584(10) 0.0413(8) Uani 1 1 d . . . . .
H47 H 0.275576 -0.086789 0.154898 0.050 Uiso 1 1 calc R U . . .
C48 C 0.4001(3) -0.04809(18) 0.20222(11) 0.0438(8) Uani 1 1 d . . . . .
H48 H 0.440427 -0.091539 0.199204 0.053 Uiso 1 1 calc R U . . .
C49 C 0.4395(2) 0.01283(17) 0.23330(10) 0.0340(6) Uani 1 1 d . . . . .
H49 H 0.506107 0.009871 0.251741 0.041 Uiso 1 1 calc R U . . .
C50 C 0.39289(18) 0.22108(15) 0.24294(8) 0.0218(5) Uani 1 1 d . . . . .
C51 C 0.3247(2) 0.27068(17) 0.25691(10) 0.0305(6) Uani 1 1 d . . . . .
H51 H 0.295505 0.257228 0.283615 0.037 Uiso 1 1 calc R U . . .
C52 C 0.2988(2) 0.33987(19) 0.23204(11) 0.0376(7) Uani 1 1 d . . . . .
H52 H 0.253413 0.373933 0.242417 0.045 Uiso 1 1 calc R U . . .
C53 C 0.3385(2) 0.35928(18) 0.19252(11) 0.0384(7) Uani 1 1 d . . . . .
H53 H 0.320617 0.406547 0.175630 0.046 Uiso 1 1 calc R U . . .
C54 C 0.4045(2) 0.30980(18) 0.17755(10) 0.0367(7) Uani 1 1 d . . . . .
H54 H 0.431564 0.322799 0.150087 0.044 Uiso 1 1 calc R U . . .
C55 C 0.4315(2) 0.24112(16) 0.20246(9) 0.0290(6) Uani 1 1 d . . . . .
H55 H 0.476761 0.207327 0.191804 0.035 Uiso 1 1 calc R U . . .
C56 C 0.51454(17) 0.23876(14) 0.44811(8) 0.0180(4) Uani 1 1 d . . . . .
H56 H 0.575081 0.254899 0.436415 0.022 Uiso 1 1 calc R U . . .
C57 C 0.55164(17) 0.19251(15) 0.49522(9) 0.0205(5) Uani 1 1 d . . . . .
C58 C 0.55707(18) 0.11223(14) 0.49506(9) 0.0225(5) Uani 1 1 d . . . . .
H58 H 0.534547 0.084826 0.465190 0.027 Uiso 1 1 calc R U . . .
C59 C 0.5952(2) 0.07164(16) 0.53826(10) 0.0275(5) Uani 1 1 d . . . . .
H59 H 0.596887 0.016836 0.537696 0.033 Uiso 1 1 calc R U . . .
C60 C 0.6305(2) 0.11022(17) 0.58167(10) 0.0340(6) Uani 1 1 d . . . . .
H60 H 0.655639 0.082332 0.611093 0.041 Uiso 1 1 calc R U . . .
C61 C 0.6289(2) 0.19034(18) 0.58206(10) 0.0351(6) Uani 1 1 d . . . . .
H61 H 0.655333 0.217525 0.611622 0.042 Uiso 1 1 calc R U . . .
C62 C 0.5890(2) 0.23081(16) 0.53937(9) 0.0272(5) Uani 1 1 d . . . . .
H62 H 0.586979 0.285596 0.540239 0.033 Uiso 1 1 calc R U . . .
C63 C 0.46004(17) 0.31284(14) 0.45577(8) 0.0193(5) Uani 1 1 d . . . . .
C64 C 0.39332(19) 0.31669(15) 0.48681(10) 0.0264(5) Uani 1 1 d . . . . .
H64 H 0.381607 0.272127 0.504561 0.032 Uiso 1 1 calc R U . . .
C65 C 0.3438(2) 0.38516(17) 0.49201(11) 0.0319(6) Uani 1 1 d . . . . .
H65 H 0.298717 0.386994 0.513305 0.038 Uiso 1 1 calc R U . . .
C66 C 0.3599(2) 0.45065(16) 0.46634(11) 0.0319(6) Uani 1 1 d . . . . .
H66 H 0.325290 0.497116 0.469583 0.038 Uiso 1 1 calc R U . . .
C67 C 0.4269(2) 0.44779(16) 0.43591(10) 0.0322(6) Uani 1 1 d . . . . .
H67 H 0.439333 0.492709 0.418679 0.039 Uiso 1 1 calc R U . . .
C68 C 0.4758(2) 0.37942(15) 0.43056(9) 0.0263(5) Uani 1 1 d . . . . .
H68 H 0.520891 0.377981 0.409276 0.032 Uiso 1 1 calc R U . . .
C69 C 0.20894(18) 0.07664(15) 0.38706(9) 0.0236(5) Uani 1 1 d . . . . .
H69A H 0.223955 0.023026 0.397243 0.035 Uiso 1 1 calc R U . . .
H69B H 0.156624 0.077596 0.356929 0.035 Uiso 1 1 calc R U . . .
H69C H 0.186173 0.104495 0.413126 0.035 Uiso 1 1 calc R U . . .
C70 C 0.8024(2) 0.15529(15) 0.47183(9) 0.0251(5) Uani 1 1 d D . . . .
H70A H 0.830156 0.179591 0.447425 0.030 Uiso 0.635(4) 1 calc R U P A 1
H70B H 0.773377 0.185631 0.493375 0.030 Uiso 0.635(4) 1 calc R U P A 1
H70C H 0.734528 0.150538 0.473590 0.030 Uiso 0.365(4) 1 calc R U P A 2
H70D H 0.834520 0.204033 0.477064 0.030 Uiso 0.365(4) 1 calc R U P A 2
C73 C 0.8472(2) -0.05671(15) 0.44459(6) 0.0293(6) Uani 1 1 d D . . . .
C74 C 0.9373(2) -0.08401(18) 0.43497(9) 0.0309(6) Uani 1 1 d D . . . .
C75 C 0.9546(2) -0.16329(18) 0.43502(9) 0.0292(6) Uani 1 1 d . . . . .
H75 H 1.017254 -0.181081 0.430572 0.035 Uiso 1 1 calc R U . . .
C76 C 0.8847(2) -0.21669(16) 0.44125(9) 0.0275(5) Uani 1 1 d . . . . .
C77 C 0.7943(2) -0.18894(16) 0.44814(10) 0.0297(6) Uani 1 1 d . . . . .
H77 H 0.744269 -0.224907 0.451634 0.036 Uiso 1 1 calc R U . . .
C78 C 0.7742(2) -0.11077(15) 0.45014(10) 0.0290(6) Uani 1 1 d D . . . .
C79 C 0.6742(3) -0.0866(2) 0.45805(13) 0.0461(8) Uani 1 1 d . . . . .
H79A H 0.630204 -0.131641 0.454894 0.069 Uiso 1 1 calc R U . . .
H79B H 0.645170 -0.047895 0.433419 0.069 Uiso 1 1 calc R U . . .
H79C H 0.681847 -0.064442 0.490990 0.069 Uiso 1 1 calc R U . . .
C80 C 1.0186(3) -0.0313(2) 0.42548(12) 0.0491(9) Uani 1 1 d . . . . .
H80A H 1.077465 -0.062013 0.423718 0.074 Uiso 1 1 calc R U . . .
H80B H 1.035984 0.006279 0.452265 0.074 Uiso 1 1 calc R U . . .
H80C H 0.995141 -0.003972 0.394334 0.074 Uiso 1 1 calc R U . . .
C81 C 0.9021(3) -0.30238(18) 0.43901(11) 0.0418(7) Uani 1 1 d . . . . .
H81A H 0.874698 -0.328391 0.464293 0.063 Uiso 1 1 calc R U . . .
H81B H 0.973724 -0.312528 0.444753 0.063 Uiso 1 1 calc R U . . .
H81C H 0.869229 -0.321933 0.406545 0.063 Uiso 1 1 calc R U . . .
C71A C 0.8042(3) 0.0709(2) 0.47626(13) 0.0243(7) Uani 0.635(4) 1 d D . P A 1
H71A H 0.769869 0.044635 0.499855 0.029 Uiso 0.635(4) 1 calc R U P A 1
C72A C 0.8464(3) 0.0284(2) 0.44477(13) 0.0223(8) Uani 0.635(4) 1 d D U P A 1
H72A H 0.876484 0.054967 0.422024 0.027 Uiso 0.635(4) 1 calc R U P A 1
C71B C 0.8535(5) 0.0922(4) 0.4618(2) 0.0243(7) Uani 0.365(4) 1 d D . P A 2
H71B H 0.920438 0.098435 0.453951 0.029 Uiso 0.365(4) 1 calc R U P A 2
C72B C 0.8043(5) 0.0213(3) 0.4543(2) 0.0223(8) Uani 0.365(4) 1 d D U P A 2
H72B H 0.735854 0.021813 0.455363 0.027 Uiso 0.365(4) 1 calc R U P A 2
Cl2 Cl 0.57944(9) 0.73900(6) 0.37018(4) 0.0682(3) Uani 1 1 d . . . . .
Cl3 Cl 0.44982(9) 0.83659(7) 0.30091(3) 0.0701(3) Uani 1 1 d . . . . .
C82 C 0.5499(3) 0.8349(2) 0.35120(16) 0.0583(10) Uani 1 1 d . . . . .
H82A H 0.533011 0.864549 0.378583 0.070 Uiso 1 1 calc R U . . .
H82B H 0.608329 0.859557 0.342316 0.070 Uiso 1 1 calc R U . . .

loop_
_atom_site_aniso_label
_atom_site_aniso_U_11
_atom_site_aniso_U_22
_atom_site_aniso_U_33
_atom_site_aniso_U_23
_atom_site_aniso_U_13
_atom_site_aniso_U_12
Pd1 0.01518(10) 0.01764(9) 0.01509(9) 0.00185(6) 0.00246(6) -0.00012(6)
Cl1 0.0325(3) 0.0233(3) 0.0338(3) -0.0091(2) -0.0080(3) 0.0032(2)
N1 0.0130(9) 0.0182(9) 0.0134(8) -0.0006(7) 0.0020(7) -0.0009(7)
N2 0.0136(9) 0.0186(9) 0.0136(8) 0.0006(7) 0.0021(7) -0.0014(7)
C1 0.0146(11) 0.0188(10) 0.0117(9) -0.0024(8) 0.0031(8) -0.0003(8)
C2 0.0189(11) 0.0184(10) 0.0136(10) 0.0012(8) 0.0028(8) 0.0001(9)
C3 0.0163(11) 0.0206(11) 0.0146(10) 0.0007(8) 0.0014(8) 0.0013(9)
C4 0.0131(11) 0.0204(11) 0.0148(10) 0.0020(8) 0.0021(8) -0.0016(8)
C5 0.0166(11) 0.0189(10) 0.0152(10) 0.0025(8) 0.0035(8) -0.0006(9)
C6 0.0159(11) 0.0273(12) 0.0190(11) -0.0002(9) 0.0043(9) 0.0021(9)
C7 0.0165(12) 0.0279(12) 0.0213(11) 0.0001(9) 0.0013(9) -0.0013(9)
C8 0.0185(12) 0.0249(12) 0.0174(11) -0.0031(9) 0.0010(9) -0.0042(9)
C9 0.0177(11) 0.0208(11) 0.0160(10) 0.0003(8) 0.0033(9) -0.0020(9)
C10 0.0162(11) 0.0234(11) 0.0179(11) -0.0033(9) 0.0036(9) -0.0032(9)
C11 0.0181(12) 0.0216(11) 0.0180(11) -0.0025(9) 0.0050(9) 0.0015(9)
C12 0.0342(15) 0.0238(12) 0.0249(12) -0.0024(10) 0.0113(11) -0.0040(11)
C13 0.0429(17) 0.0325(14) 0.0210(12) 0.0035(10) 0.0126(12) 0.0014(12)
C14 0.0340(15) 0.0350(14) 0.0163(11) -0.0047(10) 0.0044(10) 0.0072(12)
C15 0.0237(13) 0.0290(13) 0.0234(12) -0.0075(10) 0.0017(10) -0.0006(10)
C16 0.0219(12) 0.0245(12) 0.0193(11) -0.0008(9) 0.0043(9) -0.0019(10)
C17 0.0207(12) 0.0242(12) 0.0161(10) -0.0044(9) -0.0001(9) -0.0032(10)
C18 0.0233(13) 0.0345(14) 0.0244(12) 0.0013(10) 0.0049(10) 0.0025(11)
C19 0.0293(15) 0.0404(16) 0.0352(15) 0.0064(12) 0.0064(12) 0.0116(12)
C20 0.0385(16) 0.0373(15) 0.0284(14) 0.0091(12) 0.0033(12) 0.0053(13)
C21 0.0355(15) 0.0332(14) 0.0248(13) 0.0028(11) 0.0090(11) -0.0033(12)
C22 0.0246(13) 0.0261(12) 0.0239(12) -0.0013(10) 0.0057(10) -0.0013(10)
C23 0.0144(11) 0.0209(11) 0.0162(10) -0.0002(8) 0.0035(8) -0.0014(9)
C24 0.0171(11) 0.0252(11) 0.0137(10) -0.0014(9) 0.0053(9) 0.0021(9)
C25 0.0273(13) 0.0283(13) 0.0203(11) 0.0012(10) 0.0043(10) -0.0033(10)
C26 0.0405(16) 0.0281(13) 0.0259(13) 0.0055(11) 0.0100(12) -0.0005(12)
C27 0.0346(15) 0.0359(14) 0.0217(12) 0.0091(11) 0.0087(11) 0.0112(12)
C28 0.0238(13) 0.0416(15) 0.0172(11) 0.0008(10) 0.0014(10) 0.0050(11)
C29 0.0219(12) 0.0285(13) 0.0200(11) -0.0030(10) 0.0044(10) 0.0003(10)
C30 0.0178(11) 0.0267(12) 0.0145(10) -0.0028(9) 0.0021(9) 0.0004(9)
C31 0.0217(12) 0.0294(13) 0.0232(12) -0.0006(10) 0.0071(10) -0.0001(10)
C32 0.0230(13) 0.0436(16) 0.0279(13) -0.0012(11) 0.0111(11) 0.0040(11)
C33 0.0295(15) 0.0405(15) 0.0302(13) -0.0044(12) 0.0097(11) 0.0124(12)
C34 0.0358(15) 0.0265(13) 0.0329(14) -0.0019(11) 0.0072(12) 0.0081(11)
C35 0.0231(13) 0.0267(12) 0.0226(12) 0.0002(10) 0.0055(10) 0.0010(10)
C36 0.0168(13) 0.0418(15) 0.0310(14) -0.0084(12) -0.0004(10) -0.0001(11)
C37 0.0133(10) 0.0196(11) 0.0170(10) 0.0004(8) 0.0034(8) 0.0001(9)
C38 0.0168(11) 0.0229(11) 0.0160(10) -0.0007(9) 0.0030(9) -0.0007(9)
C39 0.0165(11) 0.0263(12) 0.0185(11) -0.0037(9) 0.0019(9) -0.0030(9)
C40 0.0153(11) 0.0233(11) 0.0213(11) 0.0012(9) 0.0046(9) -0.0011(9)
C41 0.0174(11) 0.0254(12) 0.0163(10) -0.0006(9) 0.0059(9) -0.0004(9)
C42 0.0151(11) 0.0201(11) 0.0165(10) -0.0006(8) 0.0016(9) -0.0003(9)
C43 0.0162(11) 0.0276(12) 0.0148(10) -0.0029(9) 0.0034(9) -0.0046(9)
C44 0.0253(13) 0.0309(13) 0.0150(10) -0.0030(9) 0.0063(9) -0.0080(10)
C45 0.0226(13) 0.0484(17) 0.0235(12) -0.0097(12) 0.0068(10) -0.0090(12)
C46 0.0317(15) 0.058(2) 0.0239(13) -0.0106(13) 0.0061(11) -0.0190(14)
C47 0.061(2) 0.0383(16) 0.0229(13) -0.0059(12) 0.0053(14) -0.0218(15)
C48 0.065(2) 0.0295(15) 0.0322(15) -0.0037(12) -0.0001(15) 0.0007(15)
C49 0.0413(17) 0.0311(14) 0.0245(13) -0.0012(11) -0.0041(12) 0.0002(12)
C50 0.0170(11) 0.0297(13) 0.0164(11) -0.0018(9) -0.0011(9) -0.0050(10)
C51 0.0244(13) 0.0424(16) 0.0243(12) 0.0015(11) 0.0044(10) 0.0021(12)
C52 0.0316(15) 0.0424(17) 0.0364(15) 0.0010(13) 0.0020(12) 0.0096(13)
C53 0.0401(17) 0.0363(16) 0.0334(15) 0.0080(12) -0.0035(13) 0.0010(13)
C54 0.0449(18) 0.0397(16) 0.0259(13) 0.0049(12) 0.0089(12) -0.0063(13)
C55 0.0313(14) 0.0336(14) 0.0228(12) 0.0000(10) 0.0071(11) -0.0033(11)
C56 0.0148(11) 0.0236(11) 0.0159(10) -0.0029(9) 0.0038(8) -0.0025(9)
C57 0.0148(11) 0.0286(12) 0.0181(11) -0.0006(9) 0.0037(9) -0.0014(9)
C58 0.0173(12) 0.0294(13) 0.0215(12) -0.0008(9) 0.0057(9) 0.0006(9)
C59 0.0230(13) 0.0297(13) 0.0297(13) 0.0039(11) 0.0057(10) 0.0044(10)
C60 0.0329(16) 0.0437(17) 0.0225(13) 0.0075(11) 0.0000(11) 0.0086(12)
C61 0.0395(16) 0.0436(16) 0.0189(12) -0.0017(11) -0.0006(11) 0.0024(13)
C62 0.0286(14) 0.0296(13) 0.0223(12) -0.0035(10) 0.0030(10) -0.0019(11)
C63 0.0165(11) 0.0245(12) 0.0156(10) -0.0041(9) 0.0008(9) -0.0014(9)
C64 0.0235(13) 0.0282(13) 0.0295(13) -0.0063(10) 0.0104(11) -0.0054(10)
C65 0.0223(13) 0.0361(15) 0.0389(15) -0.0142(12) 0.0100(12) -0.0021(11)
C66 0.0261(14) 0.0299(13) 0.0353(14) -0.0095(11) -0.0027(11) 0.0076(11)
C67 0.0414(16) 0.0264(13) 0.0258(13) 0.0012(10) 0.0008(12) 0.0037(12)
C68 0.0306(14) 0.0286(13) 0.0200(11) -0.0013(10) 0.0062(10) -0.0007(11)
C69 0.0184(12) 0.0289(13) 0.0241(12) -0.0018(10) 0.0061(9) -0.0055(10)
C70 0.0254(13) 0.0299(13) 0.0165(11) 0.0010(9) -0.0029(9) 0.0002(10)
C73 0.0348(15) 0.0247(13) 0.0224(12) 0.0059(10) -0.0065(11) 0.0027(11)
C74 0.0278(14) 0.0452(16) 0.0155(11) 0.0082(11) -0.0045(10) -0.0093(12)
C75 0.0228(13) 0.0470(16) 0.0168(11) -0.0010(11) 0.0022(10) 0.0058(12)
C76 0.0316(14) 0.0302(13) 0.0194(11) 0.0006(10) 0.0029(10) 0.0099(11)
C77 0.0320(15) 0.0287(13) 0.0303(13) 0.0094(11) 0.0111(11) 0.0006(11)
C78 0.0311(15) 0.0323(14) 0.0253(13) 0.0058(10) 0.0099(11) 0.0096(11)
C79 0.0408(19) 0.0529(19) 0.0504(19) 0.0088(16) 0.0224(16) 0.0177(16)
C80 0.0395(18) 0.066(2) 0.0329(16) 0.0197(15) -0.0105(13) -0.0261(17)
C81 0.054(2) 0.0351(16) 0.0329(15) -0.0028(12) 0.0010(14) 0.0147(14)
C71A 0.0184(18) 0.036(2) 0.0154(16) 0.0079(14) -0.0034(12) 0.0019(14)
C72A 0.0121(16) 0.0232(13) 0.0293(14) 0.0042(12) -0.0003(12) -0.0009(13)
C71B 0.0184(18) 0.036(2) 0.0154(16) 0.0079(14) -0.0034(12) 0.0019(14)
C72B 0.0121(16) 0.0232(13) 0.0293(14) 0.0042(12) -0.0003(12) -0.0009(13)
Cl2 0.0834(7) 0.0523(5) 0.0572(5) -0.0073(4) -0.0101(5) 0.0257(5)
Cl3 0.0762(7) 0.0894(8) 0.0425(5) 0.0082(5) 0.0080(5) 0.0392(6)
C82 0.059(2) 0.058(2) 0.063(2) 0.0155(19) 0.023(2) 0.0038(19)

loop_
_atom_type_symbol
_atom_type_description
_atom_type_scat_dispersion_real
_atom_type_scat_dispersion_imag
_atom_type_scat_source
C C 0.0181 0.0091 'International Tables Vol C Tables 4.2.6.8 and 6.1.1.4'
H H 0.0000 0.0000 'International Tables Vol C Tables 4.2.6.8 and 6.1.1.4'
Cl Cl 0.3639 0.7018 'International Tables Vol C Tables 4.2.6.8 and 6.1.1.4'
N N 0.0311 0.0180 'International Tables Vol C Tables 4.2.6.8 and 6.1.1.4'
Pd Pd 0.1215 3.9337 'International Tables Vol C Tables 4.2.6.8 and 6.1.1.4'

loop_
_exptl_crystal_face_index_h
_exptl_crystal_face_index_k
_exptl_crystal_face_index_l
_exptl_crystal_face_perp_dist
-7 -4 -7 0.1175
7 4 7 0.1175
7 -4 -13 0.1488
-7 4 13 0.1488
2 5 -16 0.1222
-2 -5 16 0.1222
0 10 -8 0.1100
0 -10 8 0.1100
-9 -1 1 0.1394
9 1 -1 0.1394
-1 11 -1 0.1016
1 -11 1 0.1016
5 9 -1 0.1161
-5 -9 1 0.1161

loop_
_geom_angle_atom_site_label_1
_geom_angle_atom_site_label_2
_geom_angle_atom_site_label_3
_geom_angle
_geom_angle_site_symmetry_1
_geom_angle_site_symmetry_3
_geom_angle_publ_flag
C1 Pd1 Cl1 92.46(6) . . ?
C1 Pd1 C70 100.74(9) . . ?
C1 Pd1 C71A 140.04(12) . . ?
C1 Pd1 C72A 157.98(12) . . ?
C1 Pd1 C71B 131.59(18) . . ?
C1 Pd1 C72B 167.81(15) . . ?
C70 Pd1 Cl1 166.75(7) . . ?
C70 Pd1 C71A 40.25(13) . . ?
C70 Pd1 C72A 67.14(11) . . ?
C70 Pd1 C71B 37.3(2) . . ?
C70 Pd1 C72B 67.07(15) . . ?
C71A Pd1 Cl1 126.90(11) . . ?
C71A Pd1 C72A 35.55(13) . . ?
C72A Pd1 Cl1 99.98(9) . . ?
C71B Pd1 Cl1 130.42(18) . . ?
C71B Pd1 C72B 37.48(19) . . ?
C72B Pd1 Cl1 99.73(14) . . ?
C1 N1 C2 111.70(19) . . ?
C1 N1 C4 122.71(19) . . ?
C2 N1 C4 125.52(19) . . ?
C1 N2 C3 110.89(18) . . ?
C1 N2 C37 125.16(19) . . ?
C3 N2 C37 123.04(19) . . ?
N1 C1 Pd1 122.74(16) . . ?
N1 C1 N2 103.94(18) . . ?
N2 C1 Pd1 132.79(16) . . ?
N1 C2 H2 126.7 . . ?
C3 C2 N1 106.6(2) . . ?
C3 C2 H2 126.7 . . ?
N2 C3 H3 126.6 . . ?
C2 C3 N2 106.9(2) . . ?
C2 C3 H3 126.6 . . ?
C5 C4 N1 119.0(2) . . ?
C5 C4 C9 122.1(2) . . ?
C9 C4 N1 119.0(2) . . ?
C4 C5 C23 119.4(2) . . ?
C6 C5 C4 117.6(2) . . ?
C6 C5 C23 122.5(2) . . ?
C5 C6 H6 119.0 . . ?
C5 C6 C7 122.0(2) . . ?
C7 C6 H6 119.0 . . ?
C6 C7 C36 120.6(2) . . ?
C8 C7 C6 118.4(2) . . ?
C8 C7 C36 121.0(2) . . ?
C7 C8 H8 119.0 . . ?
C7 C8 C9 122.0(2) . . ?
C9 C8 H8 119.0 . . ?
C4 C9 C10 120.4(2) . . ?
C8 C9 C4 117.8(2) . . ?
C8 C9 C10 121.5(2) . . ?
C9 C10 H10 106.2 . . ?
C9 C10 C11 114.4(2) . . ?
C9 C10 C17 110.70(19) . . ?
C11 C10 H10 106.2 . . ?
C11 C10 C17 112.45(19) . . ?
C17 C10 H10 106.2 . . ?
C12 C11 C10 119.0(2) . . ?
C16 C11 C10 122.6(2) . . ?
C16 C11 C12 118.3(2) . . ?
C11 C12 H12 119.5 . . ?
C13 C12 C11 121.1(2) . . ?
C13 C12 H12 119.5 . . ?
C12 C13 H13 119.9 . . ?
C14 C13 C12 120.2(2) . . ?
C14 C13 H13 119.9 . . ?
C13 C14 H14 120.4 . . ?
C15 C14 C13 119.2(2) . . ?
C15 C14 H14 120.4 . . ?
C14 C15 H15 119.6 . . ?
C14 C15 C16 120.8(2) . . ?
C16 C15 H15 119.6 . . ?
C11 C16 H16 119.8 . . ?
C15 C16 C11 120.4(2) . . ?
C15 C16 H16 119.8 . . ?
C18 C17 C10 118.3(2) . . ?
C22 C17 C10 123.2(2) . . ?
C22 C17 C18 118.4(2) . . ?
C17 C18 H18 119.6 . . ?
C19 C18 C17 120.7(3) . . ?
C19 C18 H18 119.6 . . ?
C18 C19 H19 119.7 . . ?
C18 C19 C20 120.6(3) . . ?
C20 C19 H19 119.7 . . ?
C19 C20 H20 120.4 . . ?
C21 C20 C19 119.2(3) . . ?
C21 C20 H20 120.4 . . ?
C20 C21 H21 119.8 . . ?
C20 C21 C22 120.4(3) . . ?
C22 C21 H21 119.8 . . ?
C17 C22 H22 119.6 . . ?
C21 C22 C17 120.7(2) . . ?
C21 C22 H22 119.6 . . ?
C5 C23 H23 107.4 . . ?
C5 C23 C24 109.58(19) . . ?
C5 C23 C30 114.27(19) . . ?
C24 C23 H23 107.4 . . ?
C24 C23 C30 110.54(18) . . ?
C30 C23 H23 107.4 . . ?
C25 C24 C23 122.2(2) . . ?
C29 C24 C23 119.6(2) . . ?
C29 C24 C25 118.1(2) . . ?
C24 C25 H25 119.6 . . ?
C26 C25 C24 120.9(2) . . ?
C26 C25 H25 119.6 . . ?
C25 C26 H26 119.9 . . ?
C27 C26 C25 120.2(3) . . ?
C27 C26 H26 119.9 . . ?
C26 C27 H27 120.3 . . ?
C28 C27 C26 119.4(2) . . ?
C28 C27 H27 120.3 . . ?
C27 C28 H28 119.7 . . ?
C27 C28 C29 120.5(2) . . ?
C29 C28 H28 119.7 . . ?
C24 C29 H29 119.6 . . ?
C28 C29 C24 120.8(2) . . ?
C28 C29 H29 119.6 . . ?
C31 C30 C23 121.3(2) . . ?
C35 C30 C23 119.8(2) . . ?
C35 C30 C31 118.9(2) . . ?
C30 C31 H31 119.8 . . ?
C32 C31 C30 120.5(2) . . ?
C32 C31 H31 119.8 . . ?
C31 C32 H32 119.8 . . ?
C33 C32 C31 120.5(3) . . ?
C33 C32 H32 119.8 . . ?
C32 C33 H33 120.2 . . ?
C32 C33 C34 119.6(3) . . ?
C34 C33 H33 120.2 . . ?
C33 C34 H34 119.8 . . ?
C33 C34 C35 120.3(3) . . ?
C35 C34 H34 119.8 . . ?
C30 C35 C34 120.3(2) . . ?
C30 C35 H35 119.9 . . ?
C34 C35 H35 119.9 . . ?
C7 C36 H36A 109.5 . . ?
C7 C36 H36B 109.5 . . ?
C7 C36 H36C 109.5 . . ?
H36A C36 H36B 109.5 . . ?
H36A C36 H36C 109.5 . . ?
H36B C36 H36C 109.5 . . ?
C38 C37 N2 120.20(19) . . ?
C42 C37 N2 118.3(2) . . ?
C42 C37 C38 121.4(2) . . ?
C37 C38 C43 120.8(2) . . ?
C39 C38 C37 118.2(2) . . ?
C39 C38 C43 120.8(2) . . ?
C38 C39 H39 119.0 . . ?
C38 C39 C40 121.9(2) . . ?
C40 C39 H39 119.0 . . ?
C39 C40 C69 120.7(2) . . ?
C41 C40 C39 118.2(2) . . ?
C41 C40 C69 121.1(2) . . ?
C40 C41 H41 118.8 . . ?
C40 C41 C42 122.3(2) . . ?
C42 C41 H41 118.8 . . ?
C37 C42 C56 122.9(2) . . ?
C41 C42 C37 117.9(2) . . ?
C41 C42 C56 119.1(2) . . ?
C38 C43 H43 106.9 . . ?
C38 C43 C44 114.64(19) . . ?
C38 C43 C50 111.60(19) . . ?
C44 C43 H43 106.9 . . ?
C44 C43 C50 109.44(19) . . ?
C50 C43 H43 106.9 . . ?
C45 C44 C43 121.0(2) . . ?
C49 C44 C43 120.8(2) . . ?
C49 C44 C45 118.2(2) . . ?
C44 C45 H45 119.7 . . ?
C46 C45 C44 120.6(3) . . ?
C46 C45 H45 119.7 . . ?
C45 C46 H46 119.7 . . ?
C47 C46 C45 120.6(3) . . ?
C47 C46 H46 119.7 . . ?
C46 C47 H47 120.3 . . ?
C46 C47 C48 119.4(3) . . ?
C48 C47 H47 120.3 . . ?
C47 C48 H48 119.9 . . ?
C47 C48 C49 120.1(3) . . ?
C49 C48 H48 119.9 . . ?
C44 C49 C48 121.0(3) . . ?
C44 C49 H49 119.5 . . ?
C48 C49 H49 119.5 . . ?
C51 C50 C43 123.6(2) . . ?
C51 C50 C55 118.3(2) . . ?
C55 C50 C43 118.1(2) . . ?
C50 C51 H51 119.8 . . ?
C50 C51 C52 120.5(3) . . ?
C52 C51 H51 119.8 . . ?
C51 C52 H52 119.8 . . ?
C53 C52 C51 120.4(3) . . ?
C53 C52 H52 119.8 . . ?
C52 C53 H53 120.2 . . ?
C52 C53 C54 119.7(3) . . ?
C54 C53 H53 120.2 . . ?
C53 C54 H54 119.9 . . ?
C53 C54 C55 120.2(3) . . ?
C55 C54 H54 119.9 . . ?
C50 C55 H55 119.6 . . ?
C54 C55 C50 120.8(3) . . ?
C54 C55 H55 119.6 . . ?
C42 C56 H56 106.4 . . ?
C42 C56 C57 113.56(19) . . ?
C57 C56 H56 106.4 . . ?
C63 C56 C42 109.84(19) . . ?
C63 C56 H56 106.4 . . ?
C63 C56 C57 113.73(19) . . ?
C58 C57 C56 121.9(2) . . ?
C58 C57 C62 117.9(2) . . ?
C62 C57 C56 119.9(2) . . ?
C57 C58 H58 119.6 . . ?
C57 C58 C59 120.7(2) . . ?
C59 C58 H58 119.6 . . ?
C58 C59 H59 119.7 . . ?
C60 C59 C58 120.6(3) . . ?
C60 C59 H59 119.7 . . ?
C59 C60 H60 120.3 . . ?
C59 C60 C61 119.3(3) . . ?
C61 C60 H60 120.3 . . ?
C60 C61 H61 119.9 . . ?
C62 C61 C60 120.2(3) . . ?
C62 C61 H61 119.9 . . ?
C57 C62 H62 119.4 . . ?
C61 C62 C57 121.2(3) . . ?
C61 C62 H62 119.4 . . ?
C64 C63 C56 122.6(2) . . ?
C68 C63 C56 119.4(2) . . ?
C68 C63 C64 118.1(2) . . ?
C63 C64 H64 119.7 . . ?
C65 C64 C63 120.7(3) . . ?
C65 C64 H64 119.7 . . ?
C64 C65 H65 119.8 . . ?
C66 C65 C64 120.4(3) . . ?
C66 C65 H65 119.8 . . ?
C65 C66 H66 120.3 . . ?
C65 C66 C67 119.4(3) . . ?
C67 C66 H66 120.3 . . ?
C66 C67 H67 120.0 . . ?
C66 C67 C68 120.1(3) . . ?
C68 C67 H67 120.0 . . ?
C63 C68 H68 119.3 . . ?
C67 C68 C63 121.4(3) . . ?
C67 C68 H68 119.3 . . ?
C40 C69 H69A 109.5 . . ?
C40 C69 H69B 109.5 . . ?
C40 C69 H69C 109.5 . . ?
H69A C69 H69B 109.5 . . ?
H69A C69 H69C 109.5 . . ?
H69B C69 H69C 109.5 . . ?
Pd1 C70 H70A 76.2 . . ?
Pd1 C70 H70B 123.4 . . ?
Pd1 C70 H70C 70.7 . . ?
Pd1 C70 H70D 128.0 . . ?
H70A C70 H70B 120.0 . . ?
H70C C70 H70D 120.0 . . ?
C71A C70 Pd1 71.89(17) . . ?
C71A C70 H70A 120.0 . . ?
C71A C70 H70B 120.0 . . ?
C71B C70 Pd1 73.4(3) . . ?
C71B C70 H70C 120.0 . . ?
C71B C70 H70D 120.0 . . ?
C74 C73 C72A 110.1(3) . . ?
C74 C73 C72B 136.4(4) . . ?
C78 C73 C74 118.6(2) . . ?
C78 C73 C72A 131.2(3) . . ?
C78 C73 C72B 104.9(3) . . ?
C73 C74 C80 123.2(3) . . ?
C75 C74 C73 119.3(3) . . ?
C75 C74 C80 117.5(3) . . ?
C74 C75 H75 118.7 . . ?
C76 C75 C74 122.6(3) . . ?
C76 C75 H75 118.7 . . ?
C75 C76 C77 117.4(3) . . ?
C75 C76 C81 122.4(3) . . ?
C77 C76 C81 120.2(3) . . ?
C76 C77 H77 118.7 . . ?
C78 C77 C76 122.5(3) . . ?
C78 C77 H77 118.7 . . ?
C73 C78 C79 122.1(3) . . ?
C77 C78 C73 119.5(3) . . ?
C77 C78 C79 118.4(3) . . ?
C78 C79 H79A 109.5 . . ?
C78 C79 H79B 109.5 . . ?
C78 C79 H79C 109.5 . . ?
H79A C79 H79B 109.5 . . ?
H79A C79 H79C 109.5 . . ?
H79B C79 H79C 109.5 . . ?
C74 C80 H80A 109.5 . . ?
C74 C80 H80B 109.5 . . ?
C74 C80 H80C 109.5 . . ?
H80A C80 H80B 109.5 . . ?
H80A C80 H80C 109.5 . . ?
H80B C80 H80C 109.5 . . ?
C76 C81 H81A 109.5 . . ?
C76 C81 H81B 109.5 . . ?
C76 C81 H81C 109.5 . . ?
H81A C81 H81B 109.5 . . ?
H81A C81 H81C 109.5 . . ?
H81B C81 H81C 109.5 . . ?
Pd1 C71A H71A 120.4 . . ?
C70 C71A Pd1 67.86(17) . . ?
C70 C71A H71A 120.4 . . ?
C72A C71A Pd1 78.1(2) . . ?
C72A C71A C70 118.9(3) . . ?
C72A C71A H71A 120.4 . . ?
Pd1 C72A H72A 77.4 . . ?
C73 C72A Pd1 127.5(2) . . ?
C73 C72A H72A 118.5 . . ?
C71A C72A Pd1 66.4(2) . . ?
C71A C72A C73 123.0(4) . . ?
C71A C72A H72A 118.5 . . ?
Pd1 C71B H71B 120.2 . . ?
C70 C71B Pd1 69.4(3) . . ?
C70 C71B H71B 120.2 . . ?
C70 C71B C72B 118.8(6) . . ?
C72B C71B Pd1 72.6(3) . . ?
C72B C71B H71B 120.2 . . ?
Pd1 C72B H72B 67.8 . . ?
C73 C72B Pd1 132.5(3) . . ?
C73 C72B H72B 116.1 . . ?
C71B C72B Pd1 69.9(3) . . ?
C71B C72B C73 127.8(6) . . ?
C71B C72B H72B 116.1 . . ?
Cl2 C82 H82A 109.6 . . ?
Cl2 C82 H82B 109.6 . . ?
Cl3 C82 Cl2 110.4(2) . . ?
Cl3 C82 H82A 109.6 . . ?
Cl3 C82 H82B 109.6 . . ?
H82A C82 H82B 108.1 . . ?

loop_
_geom_bond_atom_site_label_1
_geom_bond_atom_site_label_2
_geom_bond_distance
_geom_bond_site_symmetry_2
_geom_bond_publ_flag
Pd1 Cl1 2.3605(6) . ?
Pd1 C1 2.032(2) . ?
Pd1 C70 2.104(2) . ?
Pd1 C71A 2.159(4) . ?
Pd1 C72A 2.305(4) . ?
Pd1 C71B 2.154(6) . ?
Pd1 C72B 2.190(5) . ?
N1 C1 1.360(3) . ?
N1 C2 1.391(3) . ?
N1 C4 1.445(3) . ?
N2 C1 1.364(3) . ?
N2 C3 1.401(3) . ?
N2 C37 1.448(3) . ?
C2 H2 0.9500 . ?
C2 C3 1.343(3) . ?
C3 H3 0.9500 . ?
C4 C5 1.399(3) . ?
C4 C9 1.402(3) . ?
C5 C6 1.392(3) . ?
C5 C23 1.522(3) . ?
C6 H6 0.9500 . ?
C6 C7 1.394(3) . ?
C7 C8 1.390(3) . ?
C7 C36 1.506(3) . ?
C8 H8 0.9500 . ?
C8 C9 1.390(3) . ?
C9 C10 1.524(3) . ?
C10 H10 1.0000 . ?
C10 C11 1.527(3) . ?
C10 C17 1.529(3) . ?
C11 C12 1.392(3) . ?
C11 C16 1.392(3) . ?
C12 H12 0.9500 . ?
C12 C13 1.387(4) . ?
C13 H13 0.9500 . ?
C13 C14 1.386(4) . ?
C14 H14 0.9500 . ?
C14 C15 1.382(4) . ?
C15 H15 0.9500 . ?
C15 C16 1.391(3) . ?
C16 H16 0.9500 . ?
C17 C18 1.390(4) . ?
C17 C22 1.389(4) . ?
C18 H18 0.9500 . ?
C18 C19 1.377(4) . ?
C19 H19 0.9500 . ?
C19 C20 1.387(4) . ?
C20 H20 0.9500 . ?
C20 C21 1.378(4) . ?
C21 H21 0.9500 . ?
C21 C22 1.387(4) . ?
C22 H22 0.9500 . ?
C23 H23 1.0000 . ?
C23 C24 1.526(3) . ?
C23 C30 1.526(3) . ?
C24 C25 1.395(4) . ?
C24 C29 1.391(3) . ?
C25 H25 0.9500 . ?
C25 C26 1.390(4) . ?
C26 H26 0.9500 . ?
C26 C27 1.381(4) . ?
C27 H27 0.9500 . ?
C27 C28 1.381(4) . ?
C28 H28 0.9500 . ?
C28 C29 1.387(4) . ?
C29 H29 0.9500 . ?
C30 C31 1.396(3) . ?
C30 C35 1.391(4) . ?
C31 H31 0.9500 . ?
C31 C32 1.388(4) . ?
C32 H32 0.9500 . ?
C32 C33 1.377(4) . ?
C33 H33 0.9500 . ?
C33 C34 1.390(4) . ?
C34 H34 0.9500 . ?
C34 C35 1.391(4) . ?
C35 H35 0.9500 . ?
C36 H36A 0.9800 . ?
C36 H36B 0.9800 . ?
C36 H36C 0.9800 . ?
C37 C38 1.408(3) . ?
C37 C42 1.401(3) . ?
C38 C39 1.386(3) . ?
C38 C43 1.530(3) . ?
C39 H39 0.9500 . ?
C39 C40 1.401(3) . ?
C40 C41 1.384(3) . ?
C40 C69 1.511(3) . ?
C41 H41 0.9500 . ?
C41 C42 1.397(3) . ?
C42 C56 1.526(3) . ?
C43 H43 1.0000 . ?
C43 C44 1.530(3) . ?
C43 C50 1.532(3) . ?
C44 C45 1.398(4) . ?
C44 C49 1.379(4) . ?
C45 H45 0.9500 . ?
C45 C46 1.395(4) . ?
C46 H46 0.9500 . ?
C46 C47 1.367(5) . ?
C47 H47 0.9500 . ?
C47 C48 1.384(5) . ?
C48 H48 0.9500 . ?
C48 C49 1.397(4) . ?
C49 H49 0.9500 . ?
C50 C51 1.391(4) . ?
C50 C55 1.394(4) . ?
C51 H51 0.9500 . ?
C51 C52 1.392(4) . ?
C52 H52 0.9500 . ?
C52 C53 1.376(5) . ?
C53 H53 0.9500 . ?
C53 C54 1.379(5) . ?
C54 H54 0.9500 . ?
C54 C55 1.387(4) . ?
C55 H55 0.9500 . ?
C56 H56 1.0000 . ?
C56 C57 1.528(3) . ?
C56 C63 1.526(3) . ?
C57 C58 1.393(4) . ?
C57 C62 1.394(3) . ?
C58 H58 0.9500 . ?
C58 C59 1.395(4) . ?
C59 H59 0.9500 . ?
C59 C60 1.375(4) . ?
C60 H60 0.9500 . ?
C60 C61 1.388(4) . ?
C61 H61 0.9500 . ?
C61 C62 1.388(4) . ?
C62 H62 0.9500 . ?
C63 C64 1.396(3) . ?
C63 C68 1.393(4) . ?
C64 H64 0.9500 . ?
C64 C65 1.392(4) . ?
C65 H65 0.9500 . ?
C65 C66 1.385(4) . ?
C66 H66 0.9500 . ?
C66 C67 1.386(4) . ?
C67 H67 0.9500 . ?
C67 C68 1.387(4) . ?
C68 H68 0.9500 . ?
C69 H69A 0.9800 . ?
C69 H69B 0.9800 . ?
C69 H69C 0.9800 . ?
C70 H70A 0.9500 . ?
C70 H70B 0.9500 . ?
C70 H70C 0.9500 . ?
C70 H70D 0.9500 . ?
C70 C71A 1.467(5) . ?
C70 C71B 1.362(7) . ?
C73 C74 1.408(4) . ?
C73 C78 1.407(4) . ?
C73 C72A 1.475(5) . ?
C73 C72B 1.523(6) . ?
C74 C75 1.394(4) . ?
C74 C80 1.514(4) . ?
C75 H75 0.9500 . ?
C75 C76 1.373(4) . ?
C76 C77 1.388(4) . ?
C76 C81 1.507(4) . ?
C77 H77 0.9500 . ?
C77 C78 1.386(4) . ?
C78 C79 1.503(4) . ?
C79 H79A 0.9800 . ?
C79 H79B 0.9800 . ?
C79 H79C 0.9800 . ?
C80 H80A 0.9800 . ?
C80 H80B 0.9800 . ?
C80 H80C 0.9800 . ?
C81 H81A 0.9800 . ?
C81 H81B 0.9800 . ?
C81 H81C 0.9800 . ?
C71A H71A 1.0000 . ?
C71A C72A 1.370(5) . ?
C72A H72A 0.9500 . ?
C71B H71B 1.0000 . ?
C71B C72B 1.396(7) . ?
C72B H72B 0.9500 . ?
Cl2 C82 1.764(4) . ?
Cl3 C82 1.738(4) . ?
C82 H82A 0.9900 . ?
C82 H82B 0.9900 . ?

loop_
_geom_torsion_atom_site_label_1
_geom_torsion_atom_site_label_2
_geom_torsion_atom_site_label_3
_geom_torsion_atom_site_label_4
_geom_torsion
_geom_torsion_site_symmetry_1
_geom_torsion_site_symmetry_2
_geom_torsion_site_symmetry_3
_geom_torsion_site_symmetry_4
_geom_torsion_publ_flag
Pd1 C70 C71A C72A 61.3(3) . . . . ?
Pd1 C70 C71B C72B -55.2(5) . . . . ?
Pd1 C71A C72A C73 -120.5(3) . . . . ?
Pd1 C71B C72B C73 128.8(5) . . . . ?
N1 C2 C3 N2 -1.6(2) . . . . ?
N1 C4 C5 C6 -177.3(2) . . . . ?
N1 C4 C5 C23 10.1(3) . . . . ?
N1 C4 C9 C8 177.6(2) . . . . ?
N1 C4 C9 C10 -7.9(3) . . . . ?
N2 C37 C38 C39 -177.9(2) . . . . ?
N2 C37 C38 C43 -2.9(3) . . . . ?
N2 C37 C42 C41 176.8(2) . . . . ?
N2 C37 C42 C56 -0.1(3) . . . . ?
C1 N1 C2 C3 1.1(2) . . . . ?
C1 N1 C4 C5 79.0(3) . . . . ?
C1 N1 C4 C9 -100.9(3) . . . . ?
C1 N2 C3 C2 1.7(2) . . . . ?
C1 N2 C37 C38 -114.9(2) . . . . ?
C1 N2 C37 C42 69.1(3) . . . . ?
C2 N1 C1 Pd1 172.62(15) . . . . ?
C2 N1 C1 N2 0.0(2) . . . . ?
C2 N1 C4 C5 -104.5(3) . . . . ?
C2 N1 C4 C9 75.6(3) . . . . ?
C3 N2 C1 Pd1 -172.57(16) . . . . ?
C3 N2 C1 N1 -1.0(2) . . . . ?
C3 N2 C37 C38 77.1(3) . . . . ?
C3 N2 C37 C42 -99.0(3) . . . . ?
C4 N1 C1 Pd1 -10.4(3) . . . . ?
C4 N1 C1 N2 176.92(18) . . . . ?
C4 N1 C2 C3 -175.8(2) . . . . ?
C4 C5 C6 C7 -1.3(3) . . . . ?
C4 C5 C23 C24 64.6(3) . . . . ?
C4 C5 C23 C30 -170.7(2) . . . . ?
C4 C9 C10 C11 150.8(2) . . . . ?
C4 C9 C10 C17 -81.0(3) . . . . ?
C5 C4 C9 C8 -2.3(3) . . . . ?
C5 C4 C9 C10 172.3(2) . . . . ?
C5 C6 C7 C8 -0.2(4) . . . . ?
C5 C6 C7 C36 -178.4(2) . . . . ?
C5 C23 C24 C25 28.9(3) . . . . ?
C5 C23 C24 C29 -151.7(2) . . . . ?
C5 C23 C30 C31 -79.8(3) . . . . ?
C5 C23 C30 C35 101.7(3) . . . . ?
C6 C5 C23 C24 -107.6(2) . . . . ?
C6 C5 C23 C30 17.1(3) . . . . ?
C6 C7 C8 C9 0.5(4) . . . . ?
C7 C8 C9 C4 0.7(4) . . . . ?
C7 C8 C9 C10 -173.8(2) . . . . ?
C8 C9 C10 C11 -34.9(3) . . . . ?
C8 C9 C10 C17 93.4(3) . . . . ?
C9 C4 C5 C6 2.6(3) . . . . ?
C9 C4 C5 C23 -170.0(2) . . . . ?
C9 C10 C11 C12 -88.9(3) . . . . ?
C9 C10 C11 C16 92.5(3) . . . . ?
C9 C10 C17 C18 160.9(2) . . . . ?
C9 C10 C17 C22 -15.8(3) . . . . ?
C10 C11 C12 C13 -180.0(2) . . . . ?
C10 C11 C16 C15 -179.6(2) . . . . ?
C10 C17 C18 C19 -174.9(2) . . . . ?
C10 C17 C22 C21 175.5(2) . . . . ?
C11 C10 C17 C18 -69.8(3) . . . . ?
C11 C10 C17 C22 113.5(3) . . . . ?
C11 C12 C13 C14 -0.1(4) . . . . ?
C12 C11 C16 C15 1.8(4) . . . . ?
C12 C13 C14 C15 1.2(4) . . . . ?
C13 C14 C15 C16 -0.7(4) . . . . ?
C14 C15 C16 C11 -0.8(4) . . . . ?
C16 C11 C12 C13 -1.4(4) . . . . ?
C17 C10 C11 C12 143.7(2) . . . . ?
C17 C10 C11 C16 -34.8(3) . . . . ?
C17 C18 C19 C20 -1.0(5) . . . . ?
C18 C17 C22 C21 -1.2(4) . . . . ?
C18 C19 C20 C21 -0.8(5) . . . . ?
C19 C20 C21 C22 1.6(4) . . . . ?
C20 C21 C22 C17 -0.6(4) . . . . ?
C22 C17 C18 C19 2.0(4) . . . . ?
C23 C5 C6 C7 171.0(2) . . . . ?
C23 C24 C25 C26 178.8(2) . . . . ?
C23 C24 C29 C28 -177.5(2) . . . . ?
C23 C30 C31 C32 -178.6(2) . . . . ?
C23 C30 C35 C34 178.5(2) . . . . ?
C24 C23 C30 C31 44.4(3) . . . . ?
C24 C23 C30 C35 -134.1(2) . . . . ?
C24 C25 C26 C27 -1.4(4) . . . . ?
C25 C24 C29 C28 2.0(4) . . . . ?
C25 C26 C27 C28 2.0(4) . . . . ?
C26 C27 C28 C29 -0.7(4) . . . . ?
C27 C28 C29 C24 -1.4(4) . . . . ?
C29 C24 C25 C26 -0.7(4) . . . . ?
C30 C23 C24 C25 -97.9(3) . . . . ?
C30 C23 C24 C29 81.5(3) . . . . ?
C30 C31 C32 C33 0.2(4) . . . . ?
C31 C30 C35 C34 -0.1(4) . . . . ?
C31 C32 C33 C34 -0.2(4) . . . . ?
C32 C33 C34 C35 0.0(4) . . . . ?
C33 C34 C35 C30 0.2(4) . . . . ?
C35 C30 C31 C32 -0.1(4) . . . . ?
C36 C7 C8 C9 178.7(2) . . . . ?
C37 N2 C1 Pd1 18.1(3) . . . . ?
C37 N2 C1 N1 -170.27(19) . . . . ?
C37 N2 C3 C2 171.22(19) . . . . ?
C37 C38 C39 C40 1.7(4) . . . . ?
C37 C38 C43 C44 156.7(2) . . . . ?
C37 C38 C43 C50 -78.2(3) . . . . ?
C37 C42 C56 C57 -124.6(2) . . . . ?
C37 C42 C56 C63 106.8(2) . . . . ?
C38 C37 C42 C41 0.8(3) . . . . ?
C38 C37 C42 C56 -176.1(2) . . . . ?
C38 C39 C40 C41 -0.3(4) . . . . ?
C38 C39 C40 C69 179.4(2) . . . . ?
C38 C43 C44 C45 87.4(3) . . . . ?
C38 C43 C44 C49 -95.7(3) . . . . ?
C38 C43 C50 C51 -19.8(3) . . . . ?
C38 C43 C50 C55 160.2(2) . . . . ?
C39 C38 C43 C44 -28.4(3) . . . . ?
C39 C38 C43 C50 96.7(3) . . . . ?
C39 C40 C41 C42 -0.9(4) . . . . ?
C40 C41 C42 C37 0.7(4) . . . . ?
C40 C41 C42 C56 177.7(2) . . . . ?
C41 C42 C56 C57 58.5(3) . . . . ?
C41 C42 C56 C63 -70.1(3) . . . . ?
C42 C37 C38 C39 -1.9(3) . . . . ?
C42 C37 C38 C43 173.1(2) . . . . ?
C42 C56 C57 C58 21.0(3) . . . . ?
C42 C56 C57 C62 -164.3(2) . . . . ?
C42 C56 C63 C64 87.7(3) . . . . ?
C42 C56 C63 C68 -91.4(3) . . . . ?
C43 C38 C39 C40 -173.3(2) . . . . ?
C43 C44 C45 C46 178.6(2) . . . . ?
C43 C44 C49 C48 -176.8(3) . . . . ?
C43 C50 C51 C52 177.6(2) . . . . ?
C43 C50 C55 C54 -178.3(2) . . . . ?
C44 C43 C50 C51 108.2(3) . . . . ?
C44 C43 C50 C55 -71.8(3) . . . . ?
C44 C45 C46 C47 -2.3(4) . . . . ?
C45 C44 C49 C48 0.2(4) . . . . ?
C45 C46 C47 C48 1.2(5) . . . . ?
C46 C47 C48 C49 0.5(5) . . . . ?
C47 C48 C49 C44 -1.2(5) . . . . ?
C49 C44 C45 C46 1.6(4) . . . . ?
C50 C43 C44 C45 -38.8(3) . . . . ?
C50 C43 C44 C49 138.1(2) . . . . ?
C50 C51 C52 C53 1.6(5) . . . . ?
C51 C50 C55 C54 1.7(4) . . . . ?
C51 C52 C53 C54 -0.1(5) . . . . ?
C52 C53 C54 C55 -0.6(5) . . . . ?
C53 C54 C55 C50 -0.2(4) . . . . ?
C55 C50 C51 C52 -2.4(4) . . . . ?
C56 C57 C58 C59 177.2(2) . . . . ?
C56 C57 C62 C61 -175.9(2) . . . . ?
C56 C63 C64 C65 -178.8(2) . . . . ?
C56 C63 C68 C67 179.2(2) . . . . ?
C57 C56 C63 C64 -40.8(3) . . . . ?
C57 C56 C63 C68 140.0(2) . . . . ?
C57 C58 C59 C60 -1.6(4) . . . . ?
C58 C57 C62 C61 -1.0(4) . . . . ?
C58 C59 C60 C61 -0.8(4) . . . . ?
C59 C60 C61 C62 2.3(5) . . . . ?
C60 C61 C62 C57 -1.4(5) . . . . ?
C62 C57 C58 C59 2.4(4) . . . . ?
C63 C56 C57 C58 147.6(2) . . . . ?
C63 C56 C57 C62 -37.7(3) . . . . ?
C63 C64 C65 C66 0.1(4) . . . . ?
C64 C63 C68 C67 0.0(4) . . . . ?
C64 C65 C66 C67 -0.9(4) . . . . ?
C65 C66 C67 C68 1.3(4) . . . . ?
C66 C67 C68 C63 -0.8(4) . . . . ?
C68 C63 C64 C65 0.4(4) . . . . ?
C69 C40 C41 C42 179.4(2) . . . . ?
C70 C71A C72A Pd1 -56.2(3) . . . . ?
C70 C71A C72A C73 -176.7(3) . . . . ?
C70 C71B C72B Pd1 53.6(5) . . . . ?
C70 C71B C72B C73 -177.5(4) . . . . ?
C73 C74 C75 C76 4.0(4) . . . . ?
C74 C73 C78 C77 2.8(3) . . . . ?
C74 C73 C78 C79 -177.0(3) . . . . ?
C74 C73 C72A Pd1 132.7(3) . . . . ?
C74 C73 C72A C71A -143.3(3) . . . . ?
C74 C73 C72B Pd1 88.9(5) . . . . ?
C74 C73 C72B C71B -8.1(7) . . . . ?
C74 C75 C76 C77 -0.6(4) . . . . ?
C74 C75 C76 C81 177.2(2) . . . . ?
C75 C76 C77 C78 -1.7(4) . . . . ?
C76 C77 C78 C73 0.6(4) . . . . ?
C76 C77 C78 C79 -179.6(3) . . . . ?
C78 C73 C74 C75 -4.9(3) . . . . ?
C78 C73 C74 C80 176.4(2) . . . . ?
C78 C73 C72A Pd1 -44.3(4) . . . . ?
C78 C73 C72A C71A 39.7(4) . . . . ?
C78 C73 C72B Pd1 -95.2(5) . . . . ?
C78 C73 C72B C71B 167.8(5) . . . . ?
C80 C74 C75 C76 -177.3(2) . . . . ?
C81 C76 C77 C78 -179.5(3) . . . . ?
C72A C73 C74 C75 177.6(2) . . . . ?
C72A C73 C74 C80 -1.0(3) . . . . ?
C72A C73 C78 C77 179.6(3) . . . . ?
C72A C73 C78 C79 -0.2(3) . . . . ?
C72B C73 C74 C75 170.6(3) . . . . ?
C72B C73 C74 C80 -8.1(4) . . . . ?
C72B C73 C78 C77 -174.0(3) . . . . ?
C72B C73 C78 C79 6.2(3) . . . . ?
